data_7039953
loop_
_publ_author_name
'K\"ohler, C'
'Rentschler, E.'

_publ_section_title
;
 Functionalized phosphonates as building units for multi-dimensional homo-
 and heterometallic 3d-4f inorganic-organic hybrid-materials.
;
_journal_issue 32
_journal_name_full 'Dalton transactions (Cambridge, England : 2003)'
_journal_page_first 12854
_journal_page_last 12861
_journal_paper_doi 10.1039/c6dt02023b
_journal_volume 45
_journal_year 2016
_chemical_formula_moiety 'C10 H10 N2 O6 P2'
_chemical_formula_sum 'C10 H10 N2 O6 P2'
_chemical_formula_weight 316.14
_space_group_crystal_system orthorhombic
_space_group_IT_number 60
_space_group_name_Hall '-P 2n 2ab'
_space_group_name_H-M_alt 'P b c n'
_symmetry_space_group_name_Hall '-P 2n 2ab'
_symmetry_space_group_name_H-M 'P b c n'
_atom_sites_solution_hydrogens mixed
_atom_sites_solution_primary direct
_audit_creation_date 2016-04-28
_audit_creation_method
;
Olex2 1.2
(compiled 2015.01.26 svn.r3150 for OlexSys, GUI svn.r4998)
;
_audit_update_record
;
2016-04-29 deposited with the CCDC.
2016-07-18 downloaded from the CCDC.
;
_cell_angle_alpha 90
_cell_angle_beta 90
_cell_angle_gamma 90
_cell_formula_units_Z 8
_cell_length_a 13.6133(9)
_cell_length_b 13.0066(8)
_cell_length_c 14.3436(9)
_cell_measurement_reflns_used 9858
_cell_measurement_temperature 173.15
_cell_measurement_theta_max 28.019
_cell_measurement_theta_min 2.590
_cell_volume 2539.7(3)
_computing_cell_refinement 'SAINT v7.68A (Bruker, 2009)'
_computing_data_reduction 'SAINT v7.68A (Bruker, 2009)'
_computing_molecular_graphics 'Olex2 (Dolomanov et al., 2009)'
_computing_publication_material 'Olex2 (Dolomanov et al., 2009)'
_computing_structure_refinement 'ShelXL (Sheldrick, 2008)'
_computing_structure_solution 'ShelXT (Sheldrick, 2015)'
_diffrn_ambient_temperature 173.15
_diffrn_detector 'CCD area detector'
_diffrn_detector_area_resol_mean 5.6
_diffrn_detector_type 'Bruker SMART CCD 6000 area detector'
_diffrn_measured_fraction_theta_full 1.000
_diffrn_measured_fraction_theta_max 0.999
_diffrn_measurement_device 'three-circle diffractometer'
_diffrn_measurement_device_type 'Bruker SMART CCD 6000 area detector'
_diffrn_measurement_method '\w scans'
_diffrn_radiation_monochromator graphite
_diffrn_radiation_probe x-ray
_diffrn_radiation_type MoK\a
_diffrn_radiation_wavelength 0.71073
_diffrn_reflns_av_R_equivalents 0.0738
_diffrn_reflns_av_unetI/netI 0.0306
_diffrn_reflns_Laue_measured_fraction_full 1.000
_diffrn_reflns_Laue_measured_fraction_max 0.999
_diffrn_reflns_limit_h_max 16
_diffrn_reflns_limit_h_min -17
_diffrn_reflns_limit_k_max 17
_diffrn_reflns_limit_k_min -17
_diffrn_reflns_limit_l_max 18
_diffrn_reflns_limit_l_min -18
_diffrn_reflns_number 28368
_diffrn_reflns_point_group_measured_fraction_full 1.000
_diffrn_reflns_point_group_measured_fraction_max 0.999
_diffrn_reflns_theta_full 26.000
_diffrn_reflns_theta_max 28.019
_diffrn_reflns_theta_min 2.166
_diffrn_source 'sealed X-ray tube'
_diffrn_source_target Mo
_exptl_absorpt_coefficient_mu 0.370
_exptl_absorpt_correction_T_max 1.0447
_exptl_absorpt_correction_T_min 0.6474
_exptl_absorpt_correction_type multi-scan
_exptl_absorpt_process_details '[c.f. r.h. blessing, acta cryst. (1995), a51, 33-38]'
_exptl_crystal_colour 'clear colourless'
_exptl_crystal_colour_lustre clear
_exptl_crystal_colour_primary colourless
_exptl_crystal_density_diffrn 1.654
_exptl_crystal_description octahedral
_exptl_crystal_F_000 1296
_exptl_crystal_size_max 0.8
_exptl_crystal_size_mid 0.7
_exptl_crystal_size_min 0.5
_refine_diff_density_max 0.361
_refine_diff_density_min -0.529
_refine_diff_density_rms 0.077
_refine_ls_extinction_method none
_refine_ls_goodness_of_fit_ref 1.059
_refine_ls_hydrogen_treatment mixed
_refine_ls_matrix_type full
_refine_ls_number_parameters 185
_refine_ls_number_reflns 3074
_refine_ls_number_restraints 0
_refine_ls_restrained_S_all 1.059
_refine_ls_R_factor_all 0.0351
_refine_ls_R_factor_gt 0.0316
_refine_ls_shift/su_max 0.000
_refine_ls_shift/su_mean 0.000
_refine_ls_structure_factor_coef Fsqd
_refine_ls_weighting_details 'w=1/[\s^2^(Fo^2^)+(0.0424P)^2^+1.6550P] where P=(Fo^2^+2Fc^2^)/3'
_refine_ls_weighting_scheme calc
_refine_ls_wR_factor_gt 0.0853
_refine_ls_wR_factor_ref 0.0879
_reflns_Friedel_coverage 0.000
_reflns_number_gt 2763
_reflns_number_total 3074
_reflns_threshold_expression 'I > 2\s(I)'
_cod_data_source_file c6dt02023b2.cif
_cod_data_source_block Compound-SI1
_cod_depositor_comments 'Adding full bibliography for 7039946--7039953.cif.'
_cod_database_code 7039953
_shelx_space_group_comment
;
The symmetry employed for this shelxl refinement is uniquely defined
by the following loop, which should always be used as a source of
symmetry information in preference to the above space-group names.
They are only intended as comments.
;
_shelx_estimated_absorpt_t_max 0.837
_shelx_estimated_absorpt_t_min 0.756
_olex2_refinement_description
;
1. Fixed Uiso
 At 1.2 times of:
  All C(H) groups
 At 1.5 times of:
  All O(H) groups
2.a Riding coordinates:
 O4(H4), O1(H1), O2(H2)
2.b Aromatic/amide H refined with riding coordinates:
 C1(H1B), C4(H4A), C8(H8), C3(H3), C7(H7), C10(H10)
;
_shelx_shelxl_version_number 2014/7
_olex2_submission_special_instructions 'No special instructions were received'

loop_
_space_group_symop_operation_xyz
'x, y, z'
'-x+1/2, -y+1/2, z+1/2'
'-x, y, -z+1/2'
'x+1/2, -y+1/2, -z'
'-x, -y, -z'
'x-1/2, y-1/2, -z-1/2'
'x, -y, z-1/2'
'-x-1/2, y-1/2, z'

loop_
_atom_site_label
_atom_site_type_symbol
_atom_site_fract_x
_atom_site_fract_y
_atom_site_fract_z
_atom_site_U_iso_or_equiv
_atom_site_adp_type
_atom_site_occupancy
_atom_site_site_symmetry_order
_atom_site_calc_flag
_atom_site_refinement_flags_posn
P2 P 0.33152(3) 0.64877(3) 0.37054(2) 0.01326(10) Uani 1 1 d .
P1 P 0.61318(3) -0.10707(3) 0.36591(2) 0.01426(10) Uani 1 1 d .
O6 O 0.23089(7) 0.62661(8) 0.40975(7) 0.0187(2) Uani 1 1 d .
O5 O 0.33392(8) 0.68897(8) 0.27167(7) 0.0210(2) Uani 1 1 d .
O3 O 0.53637(8) -0.16561(8) 0.41657(7) 0.0213(2) Uani 1 1 d .
O4 O 0.38614(8) 0.72172(8) 0.43933(7) 0.0198(2) Uani 1 1 d .
H4 H 0.4366 0.7557 0.4212 0.030 Uiso 1 1 d R
O1 O 0.71575(7) -0.11131(8) 0.41421(7) 0.0204(2) Uani 1 1 d .
H1 H 0.7177 -0.1190 0.4758 0.031 Uiso 1 1 d R
O2 O 0.63082(9) -0.13194(8) 0.26335(7) 0.0232(2) Uani 1 1 d .
H2 H 0.6432 -0.2042 0.2469 0.035 Uiso 1 1 d R
N1 N 0.45978(9) 0.15715(9) 0.37126(8) 0.0154(2) Uani 1 1 d .
N2 N 0.38690(10) 0.34322(10) 0.36323(10) 0.0233(3) Uani 1 1 d .
C1 C 0.48410(10) 0.05755(11) 0.37289(9) 0.0159(3) Uani 1 1 d .
H1B H 0.4343 0.0069 0.3797 0.019 Uiso 1 1 calc R
C4 C 0.62448(10) 0.20840(11) 0.35347(10) 0.0181(3) Uani 1 1 d .
H4A H 0.6726 0.2607 0.3462 0.022 Uiso 1 1 calc R
C5 C 0.52586(10) 0.23394(11) 0.36363(9) 0.0147(3) Uani 1 1 d .
C9 C 0.39712(10) 0.52827(11) 0.37038(9) 0.0154(3) Uani 1 1 d .
C2 C 0.58149(10) 0.02777(11) 0.36466(9) 0.0143(3) Uani 1 1 d .
C8 C 0.49954(11) 0.52256(11) 0.37228(10) 0.0190(3) Uani 1 1 d .
H8 H 0.5379 0.5835 0.3748 0.023 Uiso 1 1 calc R
C6 C 0.48548(10) 0.33951(11) 0.36583(9) 0.0155(3) Uani 1 1 d .
C3 C 0.65171(11) 0.10539(11) 0.35405(10) 0.0184(3) Uani 1 1 d .
H3 H 0.7190 0.0875 0.3471 0.022 Uiso 1 1 calc R
C7 C 0.54485(11) 0.42657(12) 0.37040(10) 0.0188(3) Uani 1 1 d .
H7 H 0.6144 0.4206 0.3722 0.023 Uiso 1 1 calc R
C10 C 0.34480(11) 0.43613(12) 0.36564(11) 0.0229(3) Uani 1 1 d .
H10 H 0.2751 0.4396 0.3640 0.028 Uiso 1 1 calc R
H1A H 0.3925(18) 0.1710(19) 0.3800(15) 0.042(6) Uiso 1 1 d .

loop_
_atom_site_aniso_label
_atom_site_aniso_U_11
_atom_site_aniso_U_22
_atom_site_aniso_U_33
_atom_site_aniso_U_23
_atom_site_aniso_U_13
_atom_site_aniso_U_12
P2 0.01285(17) 0.00982(18) 0.01709(18) 0.00155(11) 0.00031(11) -0.00034(12)
P1 0.01473(18) 0.01098(18) 0.01709(18) -0.00115(11) -0.00025(12) 0.00078(12)
O6 0.0131(5) 0.0156(5) 0.0275(5) 0.0025(4) 0.0018(4) 0.0002(4)
O5 0.0296(6) 0.0144(5) 0.0191(5) 0.0038(4) -0.0018(4) -0.0027(4)
O3 0.0199(5) 0.0192(5) 0.0249(5) 0.0013(4) -0.0008(4) -0.0057(4)
O4 0.0207(5) 0.0186(5) 0.0200(5) -0.0030(4) 0.0015(4) -0.0063(4)
O1 0.0139(5) 0.0225(5) 0.0249(5) 0.0028(4) -0.0011(4) 0.0027(4)
O2 0.0357(6) 0.0146(5) 0.0193(5) -0.0038(4) 0.0024(4) 0.0040(4)
N1 0.0133(5) 0.0140(6) 0.0190(6) 0.0005(4) 0.0006(4) 0.0013(4)
N2 0.0154(6) 0.0139(6) 0.0407(8) 0.0007(5) 0.0016(5) 0.0002(5)
C1 0.0144(6) 0.0138(7) 0.0194(6) 0.0000(5) -0.0002(5) -0.0003(5)
C4 0.0147(6) 0.0141(7) 0.0254(7) -0.0022(5) 0.0003(5) -0.0012(5)
C5 0.0163(6) 0.0124(6) 0.0154(6) -0.0004(4) -0.0004(5) 0.0008(5)
C9 0.0156(6) 0.0128(6) 0.0179(6) 0.0020(5) 0.0009(5) 0.0017(5)
C2 0.0151(6) 0.0132(6) 0.0145(6) -0.0017(4) -0.0011(4) 0.0020(5)
C8 0.0153(6) 0.0135(7) 0.0283(7) -0.0003(5) -0.0010(5) -0.0013(5)
C6 0.0157(6) 0.0128(7) 0.0179(6) 0.0005(5) -0.0002(5) 0.0019(5)
C3 0.0135(6) 0.0168(7) 0.0248(7) -0.0025(5) 0.0007(5) 0.0015(5)
C7 0.0136(6) 0.0159(7) 0.0269(7) -0.0005(5) -0.0013(5) 0.0002(5)
C10 0.0135(6) 0.0153(7) 0.0400(9) 0.0014(6) 0.0013(6) 0.0000(5)

loop_
_atom_type_symbol
_atom_type_description
_atom_type_scat_dispersion_real
_atom_type_scat_dispersion_imag
_atom_type_scat_source
C C 0.0033 0.0016 'International Tables Vol C Tables 4.2.6.8 and 6.1.1.4'
H H 0.0000 0.0000 'International Tables Vol C Tables 4.2.6.8 and 6.1.1.4'
N N 0.0061 0.0033 'International Tables Vol C Tables 4.2.6.8 and 6.1.1.4'
O O 0.0106 0.0060 'International Tables Vol C Tables 4.2.6.8 and 6.1.1.4'
P P 0.1023 0.0942 'International Tables Vol C Tables 4.2.6.8 and 6.1.1.4'

loop_
_geom_angle_atom_site_label_1
_geom_angle_atom_site_label_2
_geom_angle_atom_site_label_3
_geom_angle
O6 P2 O5 115.81(6)
O6 P2 O4 108.29(6)
O6 P2 C9 106.50(6)
O5 P2 O4 111.91(6)
O5 P2 C9 106.77(6)
O4 P2 C9 107.09(6)
O3 P1 O1 113.28(6)
O3 P1 O2 118.33(6)
O3 P1 C2 109.57(6)
O1 P1 C2 104.63(6)
O2 P1 O1 106.26(6)
O2 P1 C2 103.53(6)
P2 O4 H4 120.3
P1 O1 H1 118.2
P1 O2 H2 117.5
C1 N1 C5 123.62(13)
C1 N1 H1A 115.1(15)
C5 N1 H1A 121.2(15)
C10 N2 C6 117.37(13)
N1 C1 H1B 119.8
N1 C1 C2 120.39(13)
C2 C1 H1B 119.8
C5 C4 H4A 120.4
C3 C4 H4A 120.4
C3 C4 C5 119.14(13)
N1 C5 C4 118.40(13)
N1 C5 C6 115.96(12)
C4 C5 C6 125.63(13)
C8 C9 P2 122.71(11)
C10 C9 P2 119.57(11)
C10 C9 C8 117.70(13)
C1 C2 P1 119.93(11)
C1 C2 C3 117.46(13)
C3 C2 P1 122.60(11)
C9 C8 H8 120.3
C7 C8 C9 119.30(13)
C7 C8 H8 120.3
N2 C6 C5 113.82(13)
N2 C6 C7 123.49(14)
C7 C6 C5 122.68(13)
C4 C3 C2 120.94(13)
C4 C3 H3 119.5
C2 C3 H3 119.5
C8 C7 H7 120.9
C6 C7 C8 118.21(13)
C6 C7 H7 120.9
N2 C10 C9 123.93(14)
N2 C10 H10 118.0
C9 C10 H10 118.0

loop_
_geom_bond_atom_site_label_1
_geom_bond_atom_site_label_2
_geom_bond_distance
P2 O6 1.5086(10)
P2 O5 1.5118(10)
P2 O4 1.5578(10)
P2 C9 1.8039(14)
P1 O3 1.4836(11)
P1 O1 1.5598(10)
P1 O2 1.5253(11)
P1 C2 1.8061(14)
O4 H4 0.8576
O1 H1 0.8900
O2 H2 0.9835
N1 C1 1.3373(18)
N1 C5 1.3486(18)
N1 H1A 0.94(2)
N2 C6 1.3433(19)
N2 C10 1.338(2)
C1 H1B 0.9500
C1 C2 1.3863(19)
C4 H4A 0.9500
C4 C5 1.3907(19)
C4 C3 1.390(2)
C5 C6 1.4795(18)
C9 C8 1.3966(19)
C9 C10 1.396(2)
C2 C3 1.399(2)
C8 H8 0.9500
C8 C7 1.393(2)
C6 C7 1.393(2)
C3 H3 0.9500
C7 H7 0.9500
C10 H10 0.9500

loop_
_geom_hbond_atom_site_label_D
_geom_hbond_atom_site_label_H
_geom_hbond_atom_site_label_A
_geom_hbond_distance_DH
_geom_hbond_distance_HA
_geom_hbond_distance_DA
_geom_hbond_angle_DHA
_geom_hbond_site_symmetry_A
O2 H2 O5 0.98 1.45 2.4308(15) 175.9 3_645

loop_
_geom_torsion_atom_site_label_1
_geom_torsion_atom_site_label_2
_geom_torsion_atom_site_label_3
_geom_torsion_atom_site_label_4
_geom_torsion
P2 C9 C8 C7 -178.91(10)
P2 C9 C10 N2 178.59(12)
P1 C2 C3 C4 -179.97(11)
O6 P2 C9 C8 -155.77(12)
O6 P2 C9 C10 26.02(13)
O5 P2 C9 C8 79.93(13)
O5 P2 C9 C10 -98.28(12)
O3 P1 C2 C1 -25.12(13)
O3 P1 C2 C3 155.97(11)
O4 P2 C9 C8 -40.09(13)
O4 P2 C9 C10 141.70(11)
O1 P1 C2 C1 -146.87(11)
O1 P1 C2 C3 34.22(13)
O2 P1 C2 C1 102.01(11)
O2 P1 C2 C3 -76.91(12)
N1 C1 C2 P1 -179.44(10)
N1 C1 C2 C3 -0.47(19)
N1 C5 C6 N2 -8.05(18)
N1 C5 C6 C7 171.80(13)
N2 C6 C7 C8 -0.1(2)
C1 N1 C5 C4 2.4(2)
C1 N1 C5 C6 -178.26(12)
C1 C2 C3 C4 1.1(2)
C4 C5 C6 N2 171.19(14)
C4 C5 C6 C7 -9.0(2)
C5 N1 C1 C2 -1.3(2)
C5 C4 C3 C2 0.0(2)
C5 C6 C7 C8 -179.90(13)
C9 C8 C7 C6 0.6(2)
C8 C9 C10 N2 0.3(2)
C6 N2 C10 C9 0.2(2)
C3 C4 C5 N1 -1.7(2)
C3 C4 C5 C6 179.06(13)
C10 N2 C6 C5 179.54(13)
C10 N2 C6 C7 -0.3(2)
C10 C9 C8 C7 -0.7(2)
